data_1566823
loop_
_publ_author_name
'Zhou, Jun'
'Mao, Lijun'
'Wu, Meng-Xiang'
'Peng, Zhiyong'
'Yang, Yiming'
'Zhou, Manfei'
'Zhao, Xiao-Li'
'Shi, Xueliang'
'Yang, Hai-Bo'

_publ_section_title
;
 Extended phenothiazines: synthesis, photophysical and redox properties,
 and efficient photocatalytic oxidative coupling of amines
;
_journal_name_full 'Chemical Science'
_journal_paper_doi 10.1039/D2SC01086K
_journal_year 2022
_chemical_formula_moiety 'C74 H69 N S'
_chemical_formula_sum 'C74 H69 N S'
_chemical_formula_weight 1004.36
_space_group_crystal_system triclinic
_space_group_IT_number 2
_space_group_name_Hall '-P 1'
_space_group_name_H-M_alt 'P -1'
_atom_sites_solution_hydrogens geom
_atom_sites_solution_primary dual
_audit_creation_date 2022-01-20
_audit_creation_method
;
Olex2 1.2
(compiled 2018.05.29 svn.r3508 for OlexSys, GUI svn.r5506)
;
_audit_update_record
;
2022-01-21 deposited with the CCDC.	2022-04-08 downloaded from the CCDC.
;
_cell_angle_alpha 106.660(2)
_cell_angle_beta 90.552(2)
_cell_angle_gamma 96.116(2)
_cell_formula_units_Z 2
_cell_length_a 7.16900(10)
_cell_length_b 17.2492(3)
_cell_length_c 25.1684(5)
_cell_measurement_reflns_used 24472
_cell_measurement_temperature 173.00(10)
_cell_measurement_theta_max 74.0300
_cell_measurement_theta_min 3.6530
_cell_volume 2962.06(9)
_computing_cell_refinement 'CrysAlisPro 1.171.39.32a (Rigaku OD, 2017)'
_computing_data_collection 'CrysAlisPro 1.171.39.32a (Rigaku OD, 2017)'
_computing_data_reduction 'CrysAlisPro 1.171.39.32a (Rigaku OD, 2017)'
_computing_molecular_graphics 'Olex2 (Dolomanov et al., 2009)'
_computing_publication_material 'Olex2 (Dolomanov et al., 2009)'
_computing_structure_refinement 'ShelXL (Sheldrick, 2015)'
_computing_structure_solution 'ShelXT (Sheldrick, 2015)'
_diffrn_ambient_environment N~2~
_diffrn_ambient_temperature 173.00(10)
_diffrn_detector 'CCD plate'
_diffrn_measured_fraction_theta_full 0.996
_diffrn_measured_fraction_theta_max 0.996
_diffrn_measurement_details
;
List of Runs (angles in degrees, time in seconds):

  # Type    Start    End  Width  t~exp~   \w     \q     \k     \f   Frames
#--------------------------------------------------------------------------
  1  \w    -89.00 -49.00   1.00    1.00    --    0.00 -63.00 -50.00   40
  2  \w    -25.00  25.00   1.00    1.00    --    0.00  63.00  86.00   50
  3  \w      6.00 120.00   1.00    2.00    --   95.80 -63.00 -50.00  114
  4  \w     71.00 143.00   1.00    2.00    --   95.80  63.00  86.00   72
  5  \w    -20.00  23.00   1.00    1.00    --    0.00 -57.00  30.00   43
  6  \w     -3.00  24.00   1.00    1.00    --    0.00 -63.00 -50.00   27
  7  \w     34.00  84.00   1.00    1.00    --    0.00  37.00-120.00   50
  8  \w    -38.00  16.00   1.00    1.00    --    0.00 -57.00-120.00   54
  9  \w    -19.00  62.00   1.00    1.00    --    0.00  37.00   0.00   81
 10  \w    -24.00   8.00   1.00    1.00    --    0.00  19.00-150.00   32
 11  \w     55.00  86.00   1.00    1.00    --    0.00  37.00  60.00   31
 12  \w     -5.00  22.00   1.00    1.00    --    0.00  37.00-120.00   27
 13  \w     32.00  84.00   1.00    1.00    --    0.00  19.00-150.00   52
 14  \w    -30.00  12.00   1.00    1.00    --    0.00  77.00  30.00   42
 15  \w     30.00  58.00   1.00    1.00    --    0.00  77.00  30.00   28
 16  \w     -7.00  51.00   1.00    1.00    --    0.00  37.00  60.00   58
 17  \w    -82.00 -57.00   1.00    1.00    --    0.00 -57.00-120.00   25
 18  \w    -89.00 -33.00   1.00    1.00    --    0.00 -57.00  30.00   56
 19  \w    149.00 175.00   1.00    2.00    --   95.80  81.00  45.96   26
 20  \w     71.00 185.00   1.00    2.00    --   95.80  58.00  51.24  114
 21  \w     63.00  88.00   1.00    2.00    --   95.80  81.00  45.96   25
 22  \w     63.00  89.00   1.00    2.00    --   95.80  82.00 150.00   26
 23  \w    107.00 133.00   1.00    2.00    --   95.80  82.00 -90.00   26
 24  \w    154.00 180.00   1.00    2.00    --   95.80  77.00-180.00   26
 25  \w    133.00 159.00   1.00    2.00    --   95.80  82.00   0.00   26
 26  \w     63.00 102.00   1.00    2.00    --   95.80  82.00 -90.00   39
 27  \w     65.00 115.00   1.00    2.00    --   95.80  77.00 120.00   50
 28  \w     70.00 185.00   1.00    2.00    --   95.80  64.00   4.70  115
 29  \w     65.00  90.00   1.00    2.00    --   95.80  77.00-162.44   25
 30  \w     75.00 184.00   1.00    2.00    --   95.80  45.00 -30.00  109
 31  \w    157.00 185.00   1.00    2.00    --   95.80  61.00 -30.00   28
 32  \w     64.00 104.00   1.00    2.00    --   95.80  80.00 163.55   40
 33  \w    142.00 174.00   1.00    2.00    --   95.80  80.00 163.55   32
 34  \w     66.00 185.00   1.00    2.00    --   95.80  74.00-126.48  119
 35  \w     72.00 185.00   1.00    2.00    --   95.80  56.00 110.33  113
 36  \w    122.00 148.00   1.00    2.00    --   95.80  82.00-150.00   26
 37  \w     63.00  88.00   1.00    2.00    --   95.80  82.00-150.00   25
 38  \w     65.00  94.00   1.00    2.00    --   95.80  77.00-120.00   29
 39  \w     65.00 136.00   1.00    2.00    --   95.80  77.00-180.00   71
 40  \w     99.00 124.00   1.00    2.00    --   95.80  77.00 -60.00   25
 41  \w     65.00  90.00   1.00    2.00    --   95.80  77.00 -60.00   25
 42  \w      6.00 128.00   1.00    2.00    --   95.80 -82.00 150.00  122
 43  \w     65.00  90.00   1.00    2.00    --   95.80  77.00  90.00   25
 44  \w     64.00  89.00   1.00    2.00    --   95.80  79.00  70.13   25
 45  \w     74.00 120.00   1.00    2.00    --   95.80  61.00  30.00   46
 46  \w    126.00 151.00   1.00    2.00    --   95.80  61.00  30.00   25
 47  \w     65.00  90.00   1.00    2.00    --   95.80  77.00 150.00   25
 48  \w     71.00 135.00   1.00    2.00    --   95.80  61.00-150.00   64
 49  \w     35.00 105.00   1.00    2.00    --   95.80 -82.00-120.00   70
 50  \w     65.00  91.00   1.00    2.00    --   95.80  77.00  30.00   26
 51  \w    122.00 184.00   1.00    2.00    --   95.80  52.00 -79.38   62
 52  \w    130.00 177.00   1.00    2.00    --   95.80  82.00 120.00   47
 53  \w     75.00 139.00   1.00    2.00    --   95.80  45.00-180.00   64
 54  \w    147.00 179.00   1.00    2.00    --   95.80  45.00-180.00   32
 55  \w     65.00  90.00   1.00    2.00    --   95.80  77.00-150.00   25
 56  \w     65.00 130.00   1.00    2.00    --   95.80  77.00  60.00   65
 57  \w     63.00  88.00   1.00    2.00    --   95.80  82.00-120.00   25
 58  \w     71.00  97.00   1.00    2.00    --   95.80  61.00 -30.00   26
 59  \w      7.00 128.00   1.00    2.00    --   95.80 -82.00 -60.00  121
 60  \w     65.00  91.00   1.00    2.00    --   95.80  77.00   0.00   26
 61  \w     64.00  89.00   1.00    2.00    --   95.80  79.00 102.51   25
 62  \w     72.00  97.00   1.00    2.00    --   95.80  61.00   0.00   25
 63  \w     65.00  91.00   1.00    2.00    --   95.80  77.00 -30.00   26
 64  \w     63.00  88.00   1.00    2.00    --   95.80  82.00  90.00   25
 65  \w     73.00  99.00   1.00    2.00    --   95.80  52.00 -79.38   26
 66  \w     75.00 154.00   1.00    2.00    --   95.80  45.00   0.00   79
 67  \w     63.00  89.00   1.00    2.00    --   95.80  82.00 120.00   26
 68  \w     68.00  94.00   1.00    2.00    --   95.80  68.00 -82.73   26
 69  \w     25.00 113.00   1.00    2.00    --   95.80 -82.00  90.00   88
 70  \w     63.00  89.00   1.00    2.00    --   95.80  82.00  30.00   26
 71  \w     78.00 127.00   1.00    2.00    --   95.80 -82.00  60.00   49
 72  \w     63.00  88.00   1.00    2.00    --   95.80  82.00   0.00   25
;
_diffrn_measurement_device 'four-circle diffractometer'
_diffrn_measurement_device_type 'XtaLAB AFC12 (RINC): Kappa dual home/near'
_diffrn_measurement_method '\w scans'
_diffrn_orient_matrix_type 'CrysAlisPro convention (1999,Acta A55,543-557)'
_diffrn_orient_matrix_UB_11 0.1502747000
_diffrn_orient_matrix_UB_12 0.0496414000
_diffrn_orient_matrix_UB_13 0.0443815000
_diffrn_orient_matrix_UB_21 0.0362634000
_diffrn_orient_matrix_UB_22 -0.0781568000
_diffrn_orient_matrix_UB_23 0.0145032000
_diffrn_orient_matrix_UB_31 0.1513079000
_diffrn_orient_matrix_UB_32 -0.0152630000
_diffrn_orient_matrix_UB_33 -0.0436971000
_diffrn_radiation_monochromator graphite
_diffrn_radiation_probe x-ray
_diffrn_radiation_type CuK\a
_diffrn_radiation_wavelength 1.54184
_diffrn_reflns_av_R_equivalents 0.0607
_diffrn_reflns_av_unetI/netI 0.0388
_diffrn_reflns_Laue_measured_fraction_full 0.996
_diffrn_reflns_Laue_measured_fraction_max 0.996
_diffrn_reflns_limit_h_max 8
_diffrn_reflns_limit_h_min -8
_diffrn_reflns_limit_k_max 20
_diffrn_reflns_limit_k_min -20
_diffrn_reflns_limit_l_max 30
_diffrn_reflns_limit_l_min -30
_diffrn_reflns_number 74173
_diffrn_reflns_point_group_measured_fraction_full 0.996
_diffrn_reflns_point_group_measured_fraction_max 0.996
_diffrn_reflns_theta_full 67.077
_diffrn_reflns_theta_max 67.077
_diffrn_reflns_theta_min 3.670
_diffrn_source 'fine-focus sealed X-ray tube'
_diffrn_source_type 'Enhance (Cu) X-ray Source'
_exptl_absorpt_coefficient_mu 0.799
_exptl_absorpt_correction_T_max 1.00000
_exptl_absorpt_correction_T_min 0.58292
_exptl_absorpt_correction_type multi-scan
_exptl_absorpt_process_details
;
CrysAlisPro 1.171.39.32a (Rigaku Oxford Diffraction, 2017)
Empirical absorption correction using spherical harmonics,
 implemented in SCALE3 ABSPACK scaling algorithm.
;
_exptl_crystal_colour 'clear light red'
_exptl_crystal_colour_lustre clear
_exptl_crystal_colour_modifier light
_exptl_crystal_colour_primary red
_exptl_crystal_density_diffrn 1.126
_exptl_crystal_description block
_exptl_crystal_F_000 1072
_exptl_crystal_size_max 0.36
_exptl_crystal_size_mid 0.24
_exptl_crystal_size_min 0.22
_refine_diff_density_max 1.255
_refine_diff_density_min -0.890
_refine_diff_density_rms 0.048
_refine_ls_extinction_method none
_refine_ls_goodness_of_fit_ref 1.010
_refine_ls_hydrogen_treatment constr
_refine_ls_matrix_type full
_refine_ls_number_parameters 700
_refine_ls_number_reflns 10555
_refine_ls_number_restraints 0
_refine_ls_restrained_S_all 1.010
_refine_ls_R_factor_all 0.0610
_refine_ls_R_factor_gt 0.0547
_refine_ls_shift/su_max 0.001
_refine_ls_shift/su_mean 0.000
_refine_ls_structure_factor_coef Fsqd
_refine_ls_weighting_details 'w=1/[\s^2^(Fo^2^)+(0.0609P)^2^+1.9740P] where P=(Fo^2^+2Fc^2^)/3'
_refine_ls_weighting_scheme calc
_refine_ls_wR_factor_gt 0.1406
_refine_ls_wR_factor_ref 0.1453
_reflns_Friedel_coverage 0.000
_reflns_number_gt 9254
_reflns_number_total 10555
_reflns_threshold_expression 'I > 2\s(I)'
_cod_data_source_file d2sc01086k2.cif
_cod_data_source_block exp_2547
_cod_database_code 1566823
_shelx_shelxl_version_number 2017/1
_shelx_space_group_comment
;
The symmetry employed for this shelxl refinement is uniquely defined
by the following loop, which should always be used as a source of
symmetry information in preference to the above space-group names.
They are only intended as comments.
;
_reflns_odcompleteness_completeness 99.63
_reflns_odcompleteness_iscentric 1
_reflns_odcompleteness_theta 66.97
_olex2_refinement_description
;
1. Fixed Uiso
 At 1.2 times of:
  All C(H) groups
 At 1.5 times of:
  All C(H,H,H) groups
2.a Aromatic/amide H refined with riding coordinates:
 C3(H3), C5(H5), C12(H12), C14(H14), C20(H20), C21(H21), C23(H23), C24(H24),
 C30(H30), C32(H32), C40(H40), C42(H42), C48(H48), C52(H52), C53(H53), C54(H54),
  C55(H55), C59(H59), C62(H62), C66(H66), C67(H67), C68(H68), C69(H69), C73(H73)
2.b Idealised Me refined as rotating group:
 C7(H7A,H7B,H7C), C8(H8A,H8B,H8C), C9(H9A,H9B,H9C), C16(H16A,H16B,H16C),
 C17(H17A,H17B,H17C), C18(H18A,H18B,H18C), C26(H26A,H26B,H26C), C27(H27A,H27B,
 H27C), C28(H28A,H28B,H28C), C35(H35A,H35B,H35C), C36(H36A,H36B,H36C), C37(H37A,
 H37B,H37C), C44(H44A,H44B,H44C), C45(H45A,H45B,H45C), C46(H46A,H46B,H46C)
;
_olex2_submission_special_instructions 'No special instructions were received'
_oxdiff_exptl_absorpt_empirical_details
;
Empirical correction (ABSPACK) includes:
- Absorption correction using spherical harmonics
- Frame scaling
;
_oxdiff_exptl_absorpt_empirical_full_max 1.765
_oxdiff_exptl_absorpt_empirical_full_min 0.600

loop_
_space_group_symop_operation_xyz
'x, y, z'
'-x, -y, -z'

loop_
_atom_site_label
_atom_site_type_symbol
_atom_site_fract_x
_atom_site_fract_y
_atom_site_fract_z
_atom_site_U_iso_or_equiv
_atom_site_adp_type
_atom_site_occupancy
_atom_site_site_symmetry_order
_atom_site_calc_flag
_atom_site_refinement_flags_posn
_atom_site_refinement_flags_adp
_atom_site_refinement_flags_occupancy
_atom_site_disorder_assembly
_atom_site_disorder_group
S1 S 0.52006(8) 0.51624(3) 0.66318(2) 0.04564(16) Uani 1 1 d . . . . .
N1 N 0.3416(2) 0.64228(8) 0.75679(6) 0.0317(3) Uani 1 1 d . . . . .
C1 C 0.1863(2) 0.24591(10) 0.68923(7) 0.0266(4) Uani 1 1 d . . . . .
C2 C 0.3488(3) 0.21128(11) 0.69727(8) 0.0326(4) Uani 1 1 d . . . . .
C3 C 0.4166(3) 0.15493(11) 0.65250(9) 0.0382(4) Uani 1 1 d . . . . .
H3 H 0.523040 0.131284 0.658012 0.046 Uiso 1 1 calc R . . . .
C4 C 0.3308(3) 0.13294(11) 0.60006(9) 0.0381(4) Uani 1 1 d . . . . .
C5 C 0.1705(3) 0.16815(11) 0.59286(8) 0.0347(4) Uani 1 1 d . . . . .
H5 H 0.111427 0.153974 0.557797 0.042 Uiso 1 1 calc R . . . .
C6 C 0.0954(3) 0.22399(10) 0.63650(8) 0.0292(4) Uani 1 1 d . . . . .
C7 C 0.4100(4) 0.07225(14) 0.55241(10) 0.0558(6) Uani 1 1 d . . . . .
H7A H 0.535310 0.092964 0.546477 0.084 Uiso 1 1 calc GR . . . .
H7B H 0.332661 0.063565 0.519413 0.084 Uiso 1 1 calc GR . . . .
H7C H 0.412431 0.021620 0.561011 0.084 Uiso 1 1 calc GR . . . .
C8 C 0.4505(3) 0.23451(14) 0.75320(9) 0.0466(5) Uani 1 1 d . . . . .
H8A H 0.472609 0.292772 0.767299 0.070 Uiso 1 1 calc GR . . . .
H8B H 0.568329 0.212145 0.749562 0.070 Uiso 1 1 calc GR . . . .
H8C H 0.375348 0.213407 0.778389 0.070 Uiso 1 1 calc GR . . . .
C9 C -0.0814(3) 0.25906(12) 0.62702(9) 0.0384(4) Uani 1 1 d . . . . .
H9A H -0.177449 0.244469 0.649878 0.058 Uiso 1 1 calc GR . . . .
H9B H -0.122744 0.237734 0.588691 0.058 Uiso 1 1 calc GR . . . .
H9C H -0.056797 0.317302 0.636467 0.058 Uiso 1 1 calc GR . . . .
C10 C -0.0666(2) 0.49920(10) 0.87358(7) 0.0276(4) Uani 1 1 d . . . . .
C11 C -0.2357(3) 0.53013(12) 0.86807(8) 0.0356(4) Uani 1 1 d . . . . .
C12 C -0.2964(3) 0.58898(12) 0.91322(9) 0.0446(5) Uani 1 1 d . . . . .
H12 H -0.408215 0.610028 0.909389 0.054 Uiso 1 1 calc R . . . .
C13 C -0.1953(3) 0.61690(13) 0.96343(9) 0.0475(5) Uani 1 1 d . . . . .
C14 C -0.0268(3) 0.58676(13) 0.96741(9) 0.0459(5) Uani 1 1 d . . . . .
H14 H 0.044504 0.605963 1.000575 0.055 Uiso 1 1 calc R . . . .
C15 C 0.0404(3) 0.52845(12) 0.92339(8) 0.0354(4) Uani 1 1 d . . . . .
C16 C 0.2250(3) 0.49719(16) 0.92943(9) 0.0528(6) Uani 1 1 d . . . . .
H16A H 0.206008 0.439033 0.921768 0.079 Uiso 1 1 calc GR . . . .
H16B H 0.276225 0.521235 0.966626 0.079 Uiso 1 1 calc GR . . . .
H16C H 0.310750 0.511352 0.903735 0.079 Uiso 1 1 calc GR . . . .
C17 C -0.2719(5) 0.67713(16) 1.01232(11) 0.0720(8) Uani 1 1 d . . . . .
H17A H -0.312198 0.721231 1.000646 0.108 Uiso 1 1 calc GR . . . .
H17B H -0.175551 0.698040 1.041161 0.108 Uiso 1 1 calc GR . . . .
H17C H -0.376610 0.650265 1.026112 0.108 Uiso 1 1 calc GR . . . .
C18 C -0.3512(3) 0.50065(16) 0.81460(10) 0.0562(6) Uani 1 1 d . . . . .
H18A H -0.286008 0.518706 0.786391 0.084 Uiso 1 1 calc GR . . . .
H18B H -0.469954 0.522174 0.819769 0.084 Uiso 1 1 calc GR . . . .
H18C H -0.371462 0.442220 0.803443 0.084 Uiso 1 1 calc GR . . . .
C19 C 0.2945(3) 0.69972(10) 0.80740(7) 0.0295(4) Uani 1 1 d . . . . .
C20 C 0.1217(3) 0.72778(11) 0.81270(8) 0.0358(4) Uani 1 1 d . . . . .
H20 H 0.035786 0.713003 0.782595 0.043 Uiso 1 1 calc R . . . .
C21 C 0.0759(3) 0.77848(12) 0.86345(8) 0.0396(5) Uani 1 1 d . . . . .
H21 H -0.041767 0.797079 0.866929 0.047 Uiso 1 1 calc R . . . .
C22 C 0.2012(3) 0.80202(11) 0.90898(8) 0.0364(4) Uani 1 1 d . . . . .
C23 C 0.3773(3) 0.77455(12) 0.90157(8) 0.0406(5) Uani 1 1 d . . . . .
H23 H 0.465780 0.790808 0.931034 0.049 Uiso 1 1 calc R . . . .
C24 C 0.4238(3) 0.72372(11) 0.85147(8) 0.0367(4) Uani 1 1 d . . . . .
H24 H 0.542041 0.705742 0.847504 0.044 Uiso 1 1 calc R . . . .
C25 C 0.1546(4) 0.85692(13) 0.96546(9) 0.0498(6) Uani 1 1 d . . . . .
C26 C 0.1909(4) 0.81636(15) 1.01078(9) 0.0555(6) Uani 1 1 d . . . . .
H26A H 0.117598 0.764066 1.002164 0.083 Uiso 1 1 calc GR . . . .
H26B H 0.156167 0.850021 1.045906 0.083 Uiso 1 1 calc GR . . . .
H26C H 0.321786 0.809576 1.012658 0.083 Uiso 1 1 calc GR . . . .
C27 C -0.0509(5) 0.8727(2) 0.96722(11) 0.0875(11) Uani 1 1 d . . . . .
H27A H -0.074319 0.903829 0.942292 0.131 Uiso 1 1 calc GR . . . .
H27B H -0.078025 0.902434 1.004282 0.131 Uiso 1 1 calc GR . . . .
H27C H -0.129657 0.821640 0.956212 0.131 Uiso 1 1 calc GR . . . .
C28 C 0.2842(6) 0.93721(15) 0.97764(12) 0.0907(12) Uani 1 1 d . . . . .
H28A H 0.412768 0.926154 0.976933 0.136 Uiso 1 1 calc GR . . . .
H28B H 0.260091 0.971844 1.013616 0.136 Uiso 1 1 calc GR . . . .
H28C H 0.260984 0.963899 0.949992 0.136 Uiso 1 1 calc GR . . . .
C29 C 0.3659(3) 0.96744(10) 0.73847(8) 0.0307(4) Uani 1 1 d . . . . .
C30 C 0.2958(3) 1.02268(11) 0.78351(9) 0.0385(5) Uani 1 1 d . . . . .
H30 H 0.188712 1.045946 0.778076 0.046 Uiso 1 1 calc R . . . .
C31 C 0.3807(3) 1.04407(11) 0.83617(9) 0.0408(5) Uani 1 1 d . . . . .
C32 C 0.5399(3) 1.00862(12) 0.84337(8) 0.0393(5) Uani 1 1 d . . . . .
H32 H 0.597764 1.022026 0.878553 0.047 Uiso 1 1 calc R . . . .
C33 C 0.6158(3) 0.95351(10) 0.79953(8) 0.0318(4) Uani 1 1 d . . . . .
C34 C 0.5283(2) 0.93282(9) 0.74655(7) 0.0258(4) Uani 1 1 d . . . . .
C35 C 0.2674(3) 0.94697(13) 0.68226(9) 0.0430(5) Uani 1 1 d . . . . .
H35A H 0.136380 0.952903 0.686711 0.065 Uiso 1 1 calc GR . . . .
H35B H 0.281813 0.891802 0.661869 0.065 Uiso 1 1 calc GR . . . .
H35C H 0.321320 0.983164 0.662358 0.065 Uiso 1 1 calc GR . . . .
C36 C 0.7909(3) 0.91720(14) 0.80912(9) 0.0486(5) Uani 1 1 d . . . . .
H36A H 0.841252 0.943419 0.846175 0.073 Uiso 1 1 calc GR . . . .
H36B H 0.882272 0.925103 0.782968 0.073 Uiso 1 1 calc GR . . . .
H36C H 0.760624 0.859970 0.804310 0.073 Uiso 1 1 calc GR . . . .
C37 C 0.3025(4) 1.10552(15) 0.88381(11) 0.0638(7) Uani 1 1 d . . . . .
H37A H 0.316854 1.157975 0.877312 0.096 Uiso 1 1 calc GR . . . .
H37B H 0.369193 1.108667 0.917759 0.096 Uiso 1 1 calc GR . . . .
H37C H 0.171705 1.088905 0.886617 0.096 Uiso 1 1 calc GR . . . .
C38 C 0.8341(2) 0.71003(10) 0.55477(7) 0.0268(4) Uani 1 1 d . . . . .
C39 C 1.0012(3) 0.67743(11) 0.56091(8) 0.0327(4) Uani 1 1 d . . . . .
C40 C 1.0655(3) 0.62131(12) 0.51501(9) 0.0422(5) Uani 1 1 d . . . . .
H40 H 1.175939 0.599250 0.518914 0.051 Uiso 1 1 calc R . . . .
C41 C 0.9697(3) 0.59743(12) 0.46371(9) 0.0438(5) Uani 1 1 d . . . . .
C42 C 0.8060(3) 0.63081(12) 0.45892(8) 0.0429(5) Uani 1 1 d . . . . .
H42 H 0.740671 0.615437 0.424733 0.052 Uiso 1 1 calc R . . . .
C43 C 0.7353(3) 0.68664(11) 0.50341(8) 0.0326(4) Uani 1 1 d . . . . .
C44 C 0.5548(3) 0.72073(14) 0.49566(9) 0.0452(5) Uani 1 1 d . . . . .
H44A H 0.468798 0.712606 0.523086 0.068 Uiso 1 1 calc GR . . . .
H44B H 0.500098 0.693322 0.459265 0.068 Uiso 1 1 calc GR . . . .
H44C H 0.580805 0.777934 0.499700 0.068 Uiso 1 1 calc GR . . . .
C45 C 1.1081(3) 0.70065(14) 0.61591(10) 0.0494(6) Uani 1 1 d . . . . .
H45A H 1.124076 0.758873 0.630955 0.074 Uiso 1 1 calc GR . . . .
H45B H 1.228927 0.681010 0.610862 0.074 Uiso 1 1 calc GR . . . .
H45C H 1.039449 0.676909 0.641048 0.074 Uiso 1 1 calc GR . . . .
C46 C 1.0439(5) 0.53665(15) 0.41474(11) 0.0700(8) Uani 1 1 d . . . . .
H46A H 1.136788 0.564470 0.397416 0.105 Uiso 1 1 calc GR . . . .
H46B H 0.942442 0.510426 0.388405 0.105 Uiso 1 1 calc GR . . . .
H46C H 1.099481 0.496499 0.427355 0.105 Uiso 1 1 calc GR . . . .
C47 C 0.3447(2) 0.49638(10) 0.70693(7) 0.0278(4) Uani 1 1 d . . . . .
C48 C 0.2881(2) 0.41663(10) 0.70218(7) 0.0273(4) Uani 1 1 d . . . . .
H48 H 0.329372 0.376790 0.672713 0.033 Uiso 1 1 calc R . . . .
C49 C 0.1686(2) 0.39199(10) 0.74048(7) 0.0252(4) Uani 1 1 d . . . . .
C50 C 0.1174(2) 0.30968(10) 0.73635(7) 0.0262(4) Uani 1 1 d . . . . .
C51 C 0.0086(2) 0.28838(10) 0.77723(7) 0.0272(4) Uani 1 1 d . . . . .
C52 C -0.0413(3) 0.20522(11) 0.77583(8) 0.0320(4) Uani 1 1 d . . . . .
H52 H -0.002309 0.164013 0.746827 0.038 Uiso 1 1 calc R . . . .
C53 C -0.1442(3) 0.18520(11) 0.81591(9) 0.0371(4) Uani 1 1 d . . . . .
H53 H -0.173304 0.130740 0.814392 0.044 Uiso 1 1 calc R . . . .
C54 C -0.2073(3) 0.24675(12) 0.85999(8) 0.0380(4) Uani 1 1 d . . . . .
H54 H -0.279165 0.232449 0.887016 0.046 Uiso 1 1 calc R . . . .
C55 C -0.1636(3) 0.32695(12) 0.86320(8) 0.0333(4) Uani 1 1 d . . . . .
H55 H -0.206875 0.366590 0.892389 0.040 Uiso 1 1 calc R . . . .
C56 C -0.0527(2) 0.35126(10) 0.82261(7) 0.0270(4) Uani 1 1 d . . . . .
C57 C -0.0033(2) 0.43403(10) 0.82618(7) 0.0262(4) Uani 1 1 d . . . . .
C58 C 0.1067(2) 0.45496(10) 0.78551(7) 0.0246(3) Uani 1 1 d . . . . .
C59 C 0.1630(2) 0.53765(10) 0.78791(7) 0.0251(4) Uani 1 1 d . . . . .
H59 H 0.118769 0.578439 0.816120 0.030 Uiso 1 1 calc R . . . .
C60 C 0.2789(2) 0.55983(10) 0.75069(7) 0.0256(4) Uani 1 1 d . . . . .
C61 C 0.4429(2) 0.67378(10) 0.71871(7) 0.0257(4) Uani 1 1 d . . . . .
C62 C 0.4698(2) 0.75602(10) 0.72564(7) 0.0256(4) Uani 1 1 d . . . . .
H62 H 0.415862 0.790543 0.755432 0.031 Uiso 1 1 calc R . . . .
C63 C 0.5770(2) 0.79075(10) 0.68902(7) 0.0244(3) Uani 1 1 d . . . . .
C64 C 0.6088(2) 0.87544(10) 0.69800(7) 0.0250(4) Uani 1 1 d . . . . .
C65 C 0.7158(2) 0.90679(10) 0.66062(7) 0.0254(4) Uani 1 1 d . . . . .
C66 C 0.7537(2) 0.99244(10) 0.66824(8) 0.0299(4) Uani 1 1 d . . . . .
H66 H 0.708080 1.028536 0.698969 0.036 Uiso 1 1 calc R . . . .
C67 C 0.8549(3) 1.02231(11) 0.63161(8) 0.0339(4) Uani 1 1 d . . . . .
H67 H 0.876663 1.078295 0.637429 0.041 Uiso 1 1 calc R . . . .
C68 C 0.9272(3) 0.96899(11) 0.58477(8) 0.0349(4) Uani 1 1 d . . . . .
H68 H 0.995422 0.990031 0.559806 0.042 Uiso 1 1 calc R . . . .
C69 C 0.8973(3) 0.88692(11) 0.57604(8) 0.0311(4) Uani 1 1 d . . . . .
H69 H 0.947385 0.852562 0.545354 0.037 Uiso 1 1 calc R . . . .
C70 C 0.7907(2) 0.85261(10) 0.61303(7) 0.0256(4) Uani 1 1 d . . . . .
C71 C 0.7580(2) 0.76783(10) 0.60400(7) 0.0255(4) Uani 1 1 d . . . . .
C72 C 0.6529(2) 0.73685(10) 0.64161(7) 0.0244(3) Uani 1 1 d . . . . .
C73 C 0.6189(2) 0.65182(10) 0.63480(7) 0.0260(4) Uani 1 1 d . . . . .
H73 H 0.664015 0.615973 0.603856 0.031 Uiso 1 1 calc R . . . .
C74 C 0.5227(2) 0.62095(10) 0.67188(7) 0.0264(4) Uani 1 1 d . . . . .

loop_
_atom_site_aniso_label
_atom_site_aniso_U_11
_atom_site_aniso_U_22
_atom_site_aniso_U_33
_atom_site_aniso_U_23
_atom_site_aniso_U_13
_atom_site_aniso_U_12
S1 0.0655(4) 0.0189(2) 0.0527(3) 0.0078(2) 0.0379(3) 0.0097(2)
N1 0.0471(9) 0.0168(7) 0.0297(8) 0.0032(6) 0.0172(7) 0.0053(6)
C1 0.0286(9) 0.0174(8) 0.0339(9) 0.0077(7) 0.0055(7) 0.0023(6)
C2 0.0323(9) 0.0246(9) 0.0410(11) 0.0085(8) 0.0039(8) 0.0063(7)
C3 0.0372(10) 0.0279(9) 0.0505(12) 0.0094(8) 0.0090(9) 0.0131(8)
C4 0.0444(11) 0.0244(9) 0.0439(11) 0.0058(8) 0.0152(9) 0.0070(8)
C5 0.0447(11) 0.0270(9) 0.0305(10) 0.0058(7) 0.0056(8) 0.0025(8)
C6 0.0336(9) 0.0211(8) 0.0337(9) 0.0097(7) 0.0049(8) 0.0014(7)
C7 0.0672(16) 0.0436(12) 0.0517(14) 0.0008(11) 0.0204(12) 0.0197(11)
C8 0.0421(12) 0.0485(12) 0.0484(13) 0.0090(10) -0.0057(10) 0.0157(9)
C9 0.0403(11) 0.0367(10) 0.0390(11) 0.0108(8) -0.0014(9) 0.0086(8)
C10 0.0302(9) 0.0249(8) 0.0285(9) 0.0088(7) 0.0087(7) 0.0028(7)
C11 0.0369(10) 0.0336(10) 0.0379(10) 0.0105(8) 0.0099(8) 0.0098(8)
C12 0.0462(12) 0.0375(11) 0.0552(13) 0.0164(10) 0.0220(10) 0.0173(9)
C13 0.0641(14) 0.0333(10) 0.0420(12) 0.0054(9) 0.0243(11) 0.0050(10)
C14 0.0541(13) 0.0453(12) 0.0311(10) 0.0022(9) 0.0087(10) -0.0029(10)
C15 0.0367(10) 0.0382(10) 0.0292(10) 0.0084(8) 0.0078(8) -0.0015(8)
C16 0.0376(11) 0.0810(17) 0.0379(12) 0.0144(11) -0.0007(10) 0.0061(11)
C17 0.100(2) 0.0504(15) 0.0599(16) 0.0018(12) 0.0412(16) 0.0174(14)
C18 0.0430(12) 0.0730(16) 0.0528(14) 0.0119(12) -0.0013(11) 0.0256(11)
C19 0.0425(10) 0.0180(8) 0.0281(9) 0.0053(7) 0.0147(8) 0.0062(7)
C20 0.0487(11) 0.0306(9) 0.0299(10) 0.0080(8) 0.0084(9) 0.0139(8)
C21 0.0511(12) 0.0358(10) 0.0368(11) 0.0113(8) 0.0150(9) 0.0239(9)
C22 0.0558(12) 0.0260(9) 0.0293(10) 0.0068(8) 0.0129(9) 0.0151(8)
C23 0.0492(12) 0.0349(10) 0.0331(10) 0.0020(8) 0.0037(9) 0.0066(9)
C24 0.0376(10) 0.0301(9) 0.0399(11) 0.0047(8) 0.0117(9) 0.0075(8)
C25 0.0817(17) 0.0377(11) 0.0314(11) 0.0054(9) 0.0190(11) 0.0246(11)
C26 0.0780(17) 0.0578(14) 0.0308(11) 0.0089(10) 0.0106(11) 0.0185(12)
C27 0.119(3) 0.118(3) 0.0398(14) 0.0185(15) 0.0331(16) 0.087(2)
C28 0.175(4) 0.0330(13) 0.0527(16) -0.0059(11) 0.0376(19) 0.0087(17)
C29 0.0308(9) 0.0228(8) 0.0381(10) 0.0070(7) 0.0040(8) 0.0062(7)
C30 0.0375(10) 0.0288(9) 0.0489(12) 0.0073(8) 0.0116(9) 0.0128(8)
C31 0.0518(12) 0.0274(9) 0.0408(11) 0.0043(8) 0.0178(10) 0.0084(9)
C32 0.0533(12) 0.0318(10) 0.0296(10) 0.0045(8) 0.0046(9) 0.0028(9)
C33 0.0381(10) 0.0248(9) 0.0325(10) 0.0079(7) 0.0024(8) 0.0041(7)
C34 0.0296(9) 0.0171(8) 0.0304(9) 0.0064(7) 0.0051(7) 0.0031(6)
C35 0.0381(11) 0.0417(11) 0.0474(12) 0.0068(9) -0.0045(9) 0.0141(9)
C36 0.0529(13) 0.0500(13) 0.0424(12) 0.0094(10) -0.0098(10) 0.0161(10)
C37 0.0812(18) 0.0507(14) 0.0531(15) -0.0012(11) 0.0268(13) 0.0226(13)
C38 0.0298(9) 0.0219(8) 0.0295(9) 0.0087(7) 0.0096(7) 0.0028(7)
C39 0.0306(9) 0.0262(9) 0.0424(11) 0.0105(8) 0.0089(8) 0.0059(7)
C40 0.0413(11) 0.0327(10) 0.0584(14) 0.0180(9) 0.0220(10) 0.0153(8)
C41 0.0651(14) 0.0304(10) 0.0386(11) 0.0105(9) 0.0264(10) 0.0137(9)
C42 0.0627(14) 0.0362(11) 0.0299(10) 0.0085(8) 0.0113(10) 0.0080(10)
C43 0.0388(10) 0.0311(9) 0.0286(9) 0.0096(7) 0.0077(8) 0.0030(8)
C44 0.0446(12) 0.0540(13) 0.0364(11) 0.0111(10) -0.0021(9) 0.0092(10)
C45 0.0400(11) 0.0436(12) 0.0612(14) 0.0073(10) -0.0066(11) 0.0126(9)
C46 0.117(2) 0.0477(14) 0.0518(15) 0.0141(12) 0.0441(16) 0.0372(15)
C47 0.0342(9) 0.0209(8) 0.0280(9) 0.0055(7) 0.0070(8) 0.0052(7)
C48 0.0332(9) 0.0217(8) 0.0255(9) 0.0032(7) 0.0065(7) 0.0064(7)
C49 0.0264(8) 0.0222(8) 0.0269(9) 0.0058(7) 0.0025(7) 0.0053(6)
C50 0.0278(8) 0.0218(8) 0.0293(9) 0.0068(7) 0.0016(7) 0.0052(7)
C51 0.0266(8) 0.0243(8) 0.0313(9) 0.0089(7) -0.0001(7) 0.0033(7)
C52 0.0346(10) 0.0248(9) 0.0377(10) 0.0110(8) 0.0010(8) 0.0036(7)
C53 0.0405(10) 0.0288(9) 0.0460(11) 0.0188(8) 0.0015(9) 0.0002(8)
C54 0.0424(11) 0.0387(10) 0.0371(10) 0.0198(9) 0.0049(9) -0.0018(8)
C55 0.0365(10) 0.0350(10) 0.0295(9) 0.0118(8) 0.0046(8) 0.0013(8)
C56 0.0271(8) 0.0274(9) 0.0276(9) 0.0095(7) 0.0009(7) 0.0037(7)
C57 0.0264(8) 0.0263(8) 0.0267(9) 0.0078(7) 0.0030(7) 0.0052(7)
C58 0.0247(8) 0.0237(8) 0.0256(8) 0.0065(7) 0.0021(7) 0.0060(6)
C59 0.0277(8) 0.0220(8) 0.0258(8) 0.0057(7) 0.0055(7) 0.0074(7)
C60 0.0299(9) 0.0194(8) 0.0274(9) 0.0056(7) 0.0051(7) 0.0054(7)
C61 0.0293(9) 0.0231(8) 0.0244(8) 0.0053(7) 0.0067(7) 0.0054(7)
C62 0.0301(9) 0.0203(8) 0.0262(9) 0.0049(7) 0.0065(7) 0.0068(7)
C63 0.0268(8) 0.0204(8) 0.0258(8) 0.0051(7) 0.0019(7) 0.0060(6)
C64 0.0263(8) 0.0208(8) 0.0281(9) 0.0062(7) 0.0007(7) 0.0059(6)
C65 0.0254(8) 0.0230(8) 0.0290(9) 0.0081(7) 0.0009(7) 0.0058(6)
C66 0.0320(9) 0.0214(8) 0.0368(10) 0.0080(7) 0.0030(8) 0.0064(7)
C67 0.0373(10) 0.0225(9) 0.0443(11) 0.0135(8) 0.0042(8) 0.0034(7)
C68 0.0389(10) 0.0316(10) 0.0370(10) 0.0154(8) 0.0066(8) 0.0010(8)
C69 0.0347(9) 0.0291(9) 0.0300(9) 0.0093(7) 0.0058(8) 0.0040(7)
C70 0.0257(8) 0.0250(8) 0.0269(9) 0.0080(7) 0.0006(7) 0.0049(7)
C71 0.0264(8) 0.0235(8) 0.0267(9) 0.0067(7) 0.0027(7) 0.0056(7)
C72 0.0252(8) 0.0227(8) 0.0254(8) 0.0062(7) 0.0019(7) 0.0057(6)
C73 0.0291(9) 0.0215(8) 0.0256(8) 0.0026(7) 0.0060(7) 0.0068(7)
C74 0.0300(9) 0.0194(8) 0.0286(9) 0.0045(7) 0.0067(7) 0.0046(7)

loop_
_atom_type_symbol
_atom_type_description
_atom_type_scat_dispersion_real
_atom_type_scat_dispersion_imag
_atom_type_scat_source
C C 0.0181 0.0091 'International Tables Vol C Tables 4.2.6.8 and 6.1.1.4'
H H 0.0000 0.0000 'International Tables Vol C Tables 4.2.6.8 and 6.1.1.4'
N N 0.0311 0.0180 'International Tables Vol C Tables 4.2.6.8 and 6.1.1.4'
S S 0.3331 0.5567 'International Tables Vol C Tables 4.2.6.8 and 6.1.1.4'

loop_
_geom_angle_atom_site_label_1
_geom_angle_atom_site_label_2
_geom_angle_atom_site_label_3
_geom_angle
_geom_angle_site_symmetry_1
_geom_angle_site_symmetry_3
_geom_angle_publ_flag
C47 S1 C74 103.28(8) . . ?
C60 N1 C19 115.96(14) . . ?
C61 N1 C19 117.17(13) . . ?
C61 N1 C60 126.86(14) . . ?
C2 C1 C6 120.03(16) . . ?
C2 C1 C50 119.49(16) . . ?
C6 C1 C50 120.40(15) . . ?
C1 C2 C8 121.14(17) . . ?
C3 C2 C1 118.99(18) . . ?
C3 C2 C8 119.87(17) . . ?
C2 C3 H3 118.9 . . ?
C4 C3 C2 122.12(18) . . ?
C4 C3 H3 118.9 . . ?
C3 C4 C5 118.04(17) . . ?
C3 C4 C7 120.52(19) . . ?
C5 C4 C7 121.4(2) . . ?
C4 C5 H5 119.0 . . ?
C4 C5 C6 122.08(18) . . ?
C6 C5 H5 119.0 . . ?
C1 C6 C9 121.06(16) . . ?
C5 C6 C1 118.74(17) . . ?
C5 C6 C9 120.20(17) . . ?
C4 C7 H7A 109.5 . . ?
C4 C7 H7B 109.5 . . ?
C4 C7 H7C 109.5 . . ?
H7A C7 H7B 109.5 . . ?
H7A C7 H7C 109.5 . . ?
H7B C7 H7C 109.5 . . ?
C2 C8 H8A 109.5 . . ?
C2 C8 H8B 109.5 . . ?
C2 C8 H8C 109.5 . . ?
H8A C8 H8B 109.5 . . ?
H8A C8 H8C 109.5 . . ?
H8B C8 H8C 109.5 . . ?
C6 C9 H9A 109.5 . . ?
C6 C9 H9B 109.5 . . ?
C6 C9 H9C 109.5 . . ?
H9A C9 H9B 109.5 . . ?
H9A C9 H9C 109.5 . . ?
H9B C9 H9C 109.5 . . ?
C11 C10 C57 119.52(16) . . ?
C15 C10 C11 119.78(17) . . ?
C15 C10 C57 120.70(16) . . ?
C10 C11 C12 119.00(19) . . ?
C10 C11 C18 120.68(17) . . ?
C12 C11 C18 120.31(19) . . ?
C11 C12 H12 119.0 . . ?
C13 C12 C11 122.1(2) . . ?
C13 C12 H12 119.0 . . ?
C12 C13 C17 120.3(2) . . ?
C14 C13 C12 117.79(19) . . ?
C14 C13 C17 121.9(2) . . ?
C13 C14 H14 118.9 . . ?
C13 C14 C15 122.2(2) . . ?
C15 C14 H14 118.9 . . ?
C10 C15 C16 120.35(18) . . ?
C14 C15 C10 119.08(19) . . ?
C14 C15 C16 120.57(19) . . ?
C15 C16 H16A 109.5 . . ?
C15 C16 H16B 109.5 . . ?
C15 C16 H16C 109.5 . . ?
H16A C16 H16B 109.5 . . ?
H16A C16 H16C 109.5 . . ?
H16B C16 H16C 109.5 . . ?
C13 C17 H17A 109.5 . . ?
C13 C17 H17B 109.5 . . ?
C13 C17 H17C 109.5 . . ?
H17A C17 H17B 109.5 . . ?
H17A C17 H17C 109.5 . . ?
H17B C17 H17C 109.5 . . ?
C11 C18 H18A 109.5 . . ?
C11 C18 H18B 109.5 . . ?
C11 C18 H18C 109.5 . . ?
H18A C18 H18B 109.5 . . ?
H18A C18 H18C 109.5 . . ?
H18B C18 H18C 109.5 . . ?
C20 C19 N1 120.98(17) . . ?
C20 C19 C24 120.23(17) . . ?
C24 C19 N1 118.73(17) . . ?
C19 C20 H20 120.3 . . ?
C19 C20 C21 119.45(19) . . ?
C21 C20 H20 120.3 . . ?
C20 C21 H21 119.2 . . ?
C22 C21 C20 121.65(19) . . ?
C22 C21 H21 119.2 . . ?
C21 C22 C23 117.29(17) . . ?
C21 C22 C25 122.97(19) . . ?
C23 C22 C25 119.73(19) . . ?
C22 C23 H23 119.2 . . ?
C24 C23 C22 121.52(19) . . ?
C24 C23 H23 119.2 . . ?
C19 C24 C23 119.79(18) . . ?
C19 C24 H24 120.1 . . ?
C23 C24 H24 120.1 . . ?
C22 C25 C26 109.88(17) . . ?
C22 C25 C28 108.2(2) . . ?
C26 C25 C28 108.6(2) . . ?
C27 C25 C22 111.9(2) . . ?
C27 C25 C26 107.5(2) . . ?
C27 C25 C28 110.7(2) . . ?
C25 C26 H26A 109.5 . . ?
C25 C26 H26B 109.5 . . ?
C25 C26 H26C 109.5 . . ?
H26A C26 H26B 109.5 . . ?
H26A C26 H26C 109.5 . . ?
H26B C26 H26C 109.5 . . ?
C25 C27 H27A 109.5 . . ?
C25 C27 H27B 109.5 . . ?
C25 C27 H27C 109.5 . . ?
H27A C27 H27B 109.5 . . ?
H27A C27 H27C 109.5 . . ?
H27B C27 H27C 109.5 . . ?
C25 C28 H28A 109.5 . . ?
C25 C28 H28B 109.5 . . ?
C25 C28 H28C 109.5 . . ?
H28A C28 H28B 109.5 . . ?
H28A C28 H28C 109.5 . . ?
H28B C28 H28C 109.5 . . ?
C30 C29 C34 118.99(17) . . ?
C30 C29 C35 119.47(17) . . ?
C34 C29 C35 121.53(16) . . ?
C29 C30 H30 119.0 . . ?
C31 C30 C29 122.08(18) . . ?
C31 C30 H30 119.0 . . ?
C30 C31 C37 120.5(2) . . ?
C32 C31 C30 118.03(18) . . ?
C32 C31 C37 121.5(2) . . ?
C31 C32 H32 119.0 . . ?
C31 C32 C33 121.96(19) . . ?
C33 C32 H32 119.0 . . ?
C32 C33 C34 119.19(17) . . ?
C32 C33 C36 120.18(18) . . ?
C34 C33 C36 120.63(17) . . ?
C29 C34 C64 119.49(15) . . ?
C33 C34 C29 119.74(16) . . ?
C33 C34 C64 120.75(15) . . ?
C29 C35 H35A 109.5 . . ?
C29 C35 H35B 109.5 . . ?
C29 C35 H35C 109.5 . . ?
H35A C35 H35B 109.5 . . ?
H35A C35 H35C 109.5 . . ?
H35B C35 H35C 109.5 . . ?
C33 C36 H36A 109.5 . . ?
C33 C36 H36B 109.5 . . ?
C33 C36 H36C 109.5 . . ?
H36A C36 H36B 109.5 . . ?
H36A C36 H36C 109.5 . . ?
H36B C36 H36C 109.5 . . ?
C31 C37 H37A 109.5 . . ?
C31 C37 H37B 109.5 . . ?
C31 C37 H37C 109.5 . . ?
H37A C37 H37B 109.5 . . ?
H37A C37 H37C 109.5 . . ?
H37B C37 H37C 109.5 . . ?
C39 C38 C71 119.69(16) . . ?
C43 C38 C39 120.22(17) . . ?
C43 C38 C71 120.06(16) . . ?
C38 C39 C45 121.13(17) . . ?
C40 C39 C38 118.67(18) . . ?
C40 C39 C45 120.19(18) . . ?
C39 C40 H40 119.0 . . ?
C41 C40 C39 121.98(19) . . ?
C41 C40 H40 119.0 . . ?
C40 C41 C46 120.6(2) . . ?
C42 C41 C40 118.01(18) . . ?
C42 C41 C46 121.4(2) . . ?
C41 C42 H42 118.8 . . ?
C41 C42 C43 122.3(2) . . ?
C43 C42 H42 118.8 . . ?
C38 C43 C44 121.31(17) . . ?
C42 C43 C38 118.80(18) . . ?
C42 C43 C44 119.88(18) . . ?
C43 C44 H44A 109.5 . . ?
C43 C44 H44B 109.5 . . ?
C43 C44 H44C 109.5 . . ?
H44A C44 H44B 109.5 . . ?
H44A C44 H44C 109.5 . . ?
H44B C44 H44C 109.5 . . ?
C39 C45 H45A 109.5 . . ?
C39 C45 H45B 109.5 . . ?
C39 C45 H45C 109.5 . . ?
H45A C45 H45B 109.5 . . ?
H45A C45 H45C 109.5 . . ?
H45B C45 H45C 109.5 . . ?
C41 C46 H46A 109.5 . . ?
C41 C46 H46B 109.5 . . ?
C41 C46 H46C 109.5 . . ?
H46A C46 H46B 109.5 . . ?
H46A C46 H46C 109.5 . . ?
H46B C46 H46C 109.5 . . ?
C48 C47 S1 116.82(13) . . ?
C48 C47 C60 120.46(16) . . ?
C60 C47 S1 122.27(13) . . ?
C47 C48 H48 118.7 . . ?
C47 C48 C49 122.55(16) . . ?
C49 C48 H48 118.7 . . ?
C48 C49 C58 117.45(15) . . ?
C50 C49 C48 121.95(15) . . ?
C50 C49 C58 120.55(16) . . ?
C49 C50 C1 118.99(15) . . ?
C49 C50 C51 119.82(16) . . ?
C51 C50 C1 121.16(15) . . ?
C50 C51 C52 121.79(16) . . ?
C50 C51 C56 119.80(15) . . ?
C52 C51 C56 118.41(16) . . ?
C51 C52 H52 119.3 . . ?
C53 C52 C51 121.42(18) . . ?
C53 C52 H52 119.3 . . ?
C52 C53 H53 119.8 . . ?
C52 C53 C54 120.31(17) . . ?
C54 C53 H53 119.8 . . ?
C53 C54 H54 119.7 . . ?
C55 C54 C53 120.54(18) . . ?
C55 C54 H54 119.7 . . ?
C54 C55 H55 119.3 . . ?
C54 C55 C56 121.31(18) . . ?
C56 C55 H55 119.3 . . ?
C55 C56 C51 117.99(16) . . ?
C57 C56 C51 120.24(16) . . ?
C57 C56 C55 121.77(16) . . ?
C56 C57 C10 120.05(15) . . ?
C58 C57 C10 120.22(15) . . ?
C58 C57 C56 119.73(16) . . ?
C57 C58 C49 119.85(15) . . ?
C57 C58 C59 121.77(15) . . ?
C59 C58 C49 118.37(15) . . ?
C58 C59 H59 118.5 . . ?
C60 C59 C58 123.05(15) . . ?
C60 C59 H59 118.5 . . ?
N1 C60 C47 120.63(15) . . ?
C59 C60 N1 121.21(15) . . ?
C59 C60 C47 118.05(15) . . ?
N1 C61 C74 120.93(14) . . ?
C62 C61 N1 120.84(15) . . ?
C62 C61 C74 118.22(15) . . ?
C61 C62 H62 118.7 . . ?
C61 C62 C63 122.66(16) . . ?
C63 C62 H62 118.7 . . ?
C62 C63 C72 118.42(14) . . ?
C64 C63 C62 121.79(15) . . ?
C64 C63 C72 119.78(15) . . ?
C63 C64 C34 120.80(15) . . ?
C63 C64 C65 119.65(15) . . ?
C65 C64 C34 119.55(14) . . ?
C64 C65 C66 121.78(16) . . ?
C64 C65 C70 120.39(15) . . ?
C66 C65 C70 117.83(15) . . ?
C65 C66 H66 119.2 . . ?
C67 C66 C65 121.51(17) . . ?
C67 C66 H66 119.2 . . ?
C66 C67 H67 119.7 . . ?
C66 C67 C68 120.53(16) . . ?
C68 C67 H67 119.7 . . ?
C67 C68 H68 119.9 . . ?
C69 C68 C67 120.26(17) . . ?
C69 C68 H68 119.9 . . ?
C68 C69 H69 119.4 . . ?
C68 C69 C70 121.29(17) . . ?
C70 C69 H69 119.4 . . ?
C69 C70 C65 118.56(15) . . ?
C71 C70 C65 119.86(15) . . ?
C71 C70 C69 121.58(16) . . ?
C70 C71 C38 120.98(15) . . ?
C72 C71 C38 119.43(14) . . ?
C72 C71 C70 119.58(15) . . ?
C71 C72 C63 120.72(15) . . ?
C71 C72 C73 121.68(15) . . ?
C73 C72 C63 117.59(15) . . ?
C72 C73 H73 118.8 . . ?
C74 C73 C72 122.40(16) . . ?
C74 C73 H73 118.8 . . ?
C61 C74 S1 122.06(13) . . ?
C73 C74 S1 117.07(13) . . ?
C73 C74 C61 120.62(15) . . ?

loop_
_geom_bond_atom_site_label_1
_geom_bond_atom_site_label_2
_geom_bond_distance
_geom_bond_site_symmetry_2
_geom_bond_publ_flag
S1 C47 1.7497(18) . ?
S1 C74 1.7539(17) . ?
N1 C19 1.440(2) . ?
N1 C60 1.409(2) . ?
N1 C61 1.403(2) . ?
C1 C2 1.403(2) . ?
C1 C6 1.404(3) . ?
C1 C50 1.496(2) . ?
C2 C3 1.391(3) . ?
C2 C8 1.506(3) . ?
C3 H3 0.9300 . ?
C3 C4 1.382(3) . ?
C4 C5 1.390(3) . ?
C4 C7 1.509(3) . ?
C5 H5 0.9300 . ?
C5 C6 1.392(3) . ?
C6 C9 1.507(3) . ?
C7 H7A 0.9600 . ?
C7 H7B 0.9600 . ?
C7 H7C 0.9600 . ?
C8 H8A 0.9600 . ?
C8 H8B 0.9600 . ?
C8 H8C 0.9600 . ?
C9 H9A 0.9600 . ?
C9 H9B 0.9600 . ?
C9 H9C 0.9600 . ?
C10 C11 1.397(3) . ?
C10 C15 1.397(3) . ?
C10 C57 1.498(2) . ?
C11 C12 1.398(3) . ?
C11 C18 1.501(3) . ?
C12 H12 0.9300 . ?
C12 C13 1.383(3) . ?
C13 C14 1.378(3) . ?
C13 C17 1.516(3) . ?
C14 H14 0.9300 . ?
C14 C15 1.395(3) . ?
C15 C16 1.504(3) . ?
C16 H16A 0.9600 . ?
C16 H16B 0.9600 . ?
C16 H16C 0.9600 . ?
C17 H17A 0.9600 . ?
C17 H17B 0.9600 . ?
C17 H17C 0.9600 . ?
C18 H18A 0.9600 . ?
C18 H18B 0.9600 . ?
C18 H18C 0.9600 . ?
C19 C20 1.372(3) . ?
C19 C24 1.377(3) . ?
C20 H20 0.9300 . ?
C20 C21 1.390(3) . ?
C21 H21 0.9300 . ?
C21 C22 1.386(3) . ?
C22 C23 1.391(3) . ?
C22 C25 1.528(3) . ?
C23 H23 0.9300 . ?
C23 C24 1.381(3) . ?
C24 H24 0.9300 . ?
C25 C26 1.533(3) . ?
C25 C27 1.525(4) . ?
C25 C28 1.534(4) . ?
C26 H26A 0.9600 . ?
C26 H26B 0.9600 . ?
C26 H26C 0.9600 . ?
C27 H27A 0.9600 . ?
C27 H27B 0.9600 . ?
C27 H27C 0.9600 . ?
C28 H28A 0.9600 . ?
C28 H28B 0.9600 . ?
C28 H28C 0.9600 . ?
C29 C30 1.392(3) . ?
C29 C34 1.403(2) . ?
C29 C35 1.505(3) . ?
C30 H30 0.9300 . ?
C30 C31 1.385(3) . ?
C31 C32 1.384(3) . ?
C31 C37 1.512(3) . ?
C32 H32 0.9300 . ?
C32 C33 1.392(3) . ?
C33 C34 1.401(2) . ?
C33 C36 1.508(3) . ?
C34 C64 1.499(2) . ?
C35 H35A 0.9600 . ?
C35 H35B 0.9600 . ?
C35 H35C 0.9600 . ?
C36 H36A 0.9600 . ?
C36 H36B 0.9600 . ?
C36 H36C 0.9600 . ?
C37 H37A 0.9600 . ?
C37 H37B 0.9600 . ?
C37 H37C 0.9600 . ?
C38 C39 1.402(2) . ?
C38 C43 1.399(3) . ?
C38 C71 1.499(2) . ?
C39 C40 1.396(3) . ?
C39 C45 1.503(3) . ?
C40 H40 0.9300 . ?
C40 C41 1.388(3) . ?
C41 C42 1.380(3) . ?
C41 C46 1.514(3) . ?
C42 H42 0.9300 . ?
C42 C43 1.391(3) . ?
C43 C44 1.510(3) . ?
C44 H44A 0.9600 . ?
C44 H44B 0.9600 . ?
C44 H44C 0.9600 . ?
C45 H45A 0.9600 . ?
C45 H45B 0.9600 . ?
C45 H45C 0.9600 . ?
C46 H46A 0.9600 . ?
C46 H46B 0.9600 . ?
C46 H46C 0.9600 . ?
C47 C48 1.363(2) . ?
C47 C60 1.436(2) . ?
C48 H48 0.9300 . ?
C48 C49 1.420(2) . ?
C49 C50 1.402(2) . ?
C49 C58 1.438(2) . ?
C50 C51 1.405(2) . ?
C51 C52 1.431(2) . ?
C51 C56 1.440(2) . ?
C52 H52 0.9300 . ?
C52 C53 1.357(3) . ?
C53 H53 0.9300 . ?
C53 C54 1.414(3) . ?
C54 H54 0.9300 . ?
C54 C55 1.364(3) . ?
C55 H55 0.9300 . ?
C55 C56 1.429(2) . ?
C56 C57 1.411(2) . ?
C57 C58 1.403(2) . ?
C58 C59 1.424(2) . ?
C59 H59 0.9300 . ?
C59 C60 1.366(2) . ?
C61 C62 1.371(2) . ?
C61 C74 1.434(2) . ?
C62 H62 0.9300 . ?
C62 C63 1.425(2) . ?
C63 C64 1.406(2) . ?
C63 C72 1.438(2) . ?
C64 C65 1.408(2) . ?
C65 C66 1.430(2) . ?
C65 C70 1.440(2) . ?
C66 H66 0.9300 . ?
C66 C67 1.359(3) . ?
C67 H67 0.9300 . ?
C67 C68 1.413(3) . ?
C68 H68 0.9300 . ?
C68 C69 1.362(3) . ?
C69 H69 0.9300 . ?
C69 C70 1.426(2) . ?
C70 C71 1.407(2) . ?
C71 C72 1.402(2) . ?
C72 C73 1.421(2) . ?
C73 H73 0.9300 . ?
C73 C74 1.360(2) . ?
